data_4126331
loop_
_publ_author_name
'Zhang, Xiaolei'
'Zheng, Hongning'
'Li, Jie'
'Xu, Fei'
'Zhao, Jing'
'Yan, Hong'

_publ_section_title
;
 Selective Catalytic B-H Arylation of o-Carboanyl Aldehydes by a Transient
 Directing Strategy.
;
_journal_name_full 'Journal of the American Chemical Society'
_journal_paper_doi 10.1021/jacs.7b07160
_journal_year 2017
_chemical_formula_sum 'C21 H24 B10 O'
_chemical_formula_weight 400.50
_chemical_name_systematic
; 
 ? 
;
_space_group_IT_number 14
_symmetry_cell_setting monoclinic
_symmetry_space_group_name_Hall '-P 2ybc'
_symmetry_space_group_name_H-M 'P 1 21/c 1'
_atom_sites_solution_hydrogens geom
_atom_sites_solution_primary direct
_atom_sites_solution_secondary difmap
_audit_creation_method SHELXL-97
_cell_angle_alpha 90.00
_cell_angle_beta 132.356(13)
_cell_angle_gamma 90.00
_cell_formula_units_Z 4
_cell_length_a 10.612(3)
_cell_length_b 19.721(5)
_cell_length_c 14.299(3)
_cell_measurement_reflns_used 5141
_cell_measurement_temperature 296(2)
_cell_measurement_theta_max 27.800
_cell_measurement_theta_min 1.00
_cell_volume 2211.4(11)
_computing_structure_refinement 'SHELXL-97 (Sheldrick, 1997)'
_computing_structure_solution 'SHELXS-97 (Sheldrick, 1990)'
_diffrn_ambient_temperature 296(2)
_diffrn_measured_fraction_theta_full 0.984
_diffrn_measured_fraction_theta_max 0.984
_diffrn_measurement_device_type 'Bruker SMART Apex II CCD'
_diffrn_radiation_monochromator graphite
_diffrn_radiation_source 'fine-focus sealed tube'
_diffrn_radiation_type MoK\a
_diffrn_radiation_wavelength 0.71073
_diffrn_reflns_av_R_equivalents 0.1159
_diffrn_reflns_av_sigmaI/netI 0.0699
_diffrn_reflns_limit_h_max 13
_diffrn_reflns_limit_h_min -13
_diffrn_reflns_limit_k_max 25
_diffrn_reflns_limit_k_min -25
_diffrn_reflns_limit_l_max 18
_diffrn_reflns_limit_l_min -18
_diffrn_reflns_number 19937
_diffrn_reflns_theta_full 27.80
_diffrn_reflns_theta_max 27.80
_diffrn_reflns_theta_min 2.19
_exptl_absorpt_coefficient_mu 0.064
_exptl_absorpt_correction_T_max 0.507
_exptl_absorpt_correction_T_min 0.347
_exptl_absorpt_correction_type multi-scan
_exptl_crystal_density_diffrn 1.203
_exptl_crystal_density_method 'not measured'
_exptl_crystal_description block
_exptl_crystal_F_000 832
_exptl_crystal_size_max 0.03
_exptl_crystal_size_mid 0.02
_exptl_crystal_size_min 0.01
_refine_diff_density_max 0.249
_refine_diff_density_min -0.300
_refine_diff_density_rms 0.047
_refine_ls_extinction_method none
_refine_ls_goodness_of_fit_ref 1.897
_refine_ls_hydrogen_treatment mixed
_refine_ls_matrix_type full
_refine_ls_number_parameters 289
_refine_ls_number_reflns 5141
_refine_ls_number_restraints 0
_refine_ls_restrained_S_all 1.897
_refine_ls_R_factor_all 0.1054
_refine_ls_R_factor_gt 0.0701
_refine_ls_shift/su_max 0.005
_refine_ls_shift/su_mean 0.001
_refine_ls_structure_factor_coef Fsqd
_refine_ls_weighting_details 'calc w=1/[\s^2^(Fo^2^)+(0.0100P)^2^+0.0000P] where P=(Fo^2^+2Fc^2^)/3'
_refine_ls_weighting_scheme calc
_refine_ls_wR_factor_gt 0.1283
_refine_ls_wR_factor_ref 0.1334
_reflns_number_gt 3515
_reflns_number_total 5141
_reflns_threshold_expression >2sigma(I)
_cod_data_source_file ja7b07160_si_003.cif
_cod_data_source_block 3a
_cod_depositor_comments
;
The following automatic conversions were performed:

'_symmetry_cell_setting' value 'Monoclinic' changed to 'monoclinic'
according to
/home/data/users/saulius/crontab/automatic-downloads/rss-feeds/ACS/lib/dictionaries/cif_core.dic
dictionary named 'cif_core.dic' version 2.4.2 from 2011-04-26.

'_exptl_absorpt_correction_type' value 'Multi-scan' changed to
'multi-scan' according to
/home/data/users/saulius/crontab/automatic-downloads/rss-feeds/ACS/lib/dictionaries/cif_core.dic
dictionary named 'cif_core.dic' version 2.4.2 from 2011-04-26.

Automatic conversion script
Id: cif_fix_values 4973 2017-02-22 13:04:09Z antanas 
;
_cod_original_cell_volume 2211.4(10)
_cod_original_sg_symbol_H-M P21/c
_cod_database_code 4126331

loop_
_symmetry_equiv_pos_as_xyz
'x, y, z'
'-x, y+1/2, -z+1/2'
'-x, -y, -z'
'x, -y-1/2, z-1/2'

loop_
_atom_site_label
_atom_site_type_symbol
_atom_site_fract_x
_atom_site_fract_y
_atom_site_fract_z
_atom_site_U_iso_or_equiv
_atom_site_adp_type
_atom_site_occupancy
_atom_site_symmetry_multiplicity
_atom_site_calc_flag
_atom_site_refinement_flags
O1 O 0.11685(16) -0.17493(6) 0.58503(13) 0.0616(4) Uani 1 1 d .
C1 C -0.06560(19) -0.26446(7) 0.44549(15) 0.0322(4) Uani 1 1 d .
C2 C -0.25012(19) -0.21903(8) 0.34017(16) 0.0379(4) Uani 1 1 d .
C13 C -0.2411(2) -0.14279(9) 0.34474(17) 0.0459(5) Uani 1 1 d .
C14 C -0.2999(3) -0.10811(10) 0.3936(2) 0.0734(7) Uani 1 1 d .
H14 H -0.3425 -0.1319 0.4234 0.088 Uiso 1 1 calc R
C15 C -0.2947(4) -0.03847(12) 0.3975(2) 0.0945(9) Uani 1 1 d .
H15 H -0.3364 -0.0153 0.4285 0.113 Uiso 1 1 calc R
C16 C -0.2298(3) -0.00290(12) 0.3569(3) 0.0878(9) Uani 1 1 d .
H16 H -0.2233 0.0441 0.3630 0.105 Uiso 1 1 calc R
C17 C -0.1743(3) -0.03642(10) 0.3071(2) 0.0788(8) Uani 1 1 d .
H17 H -0.1319 -0.0121 0.2776 0.095 Uiso 1 1 calc R
C18 C -0.1808(2) -0.10637(9) 0.3002(2) 0.0581(5) Uani 1 1 d .
H18 H -0.1440 -0.1289 0.2652 0.070 Uiso 1 1 calc R
C19 C 0.0973(2) -0.36674(8) 0.41661(16) 0.0337(4) Uani 1 1 d .
C20 C 0.1275(2) -0.35425(10) 0.33760(19) 0.0554(5) Uani 1 1 d .
H20 H 0.0480 -0.3295 0.2637 0.066 Uiso 1 1 calc R
C21 C 0.2738(3) -0.37781(10) 0.3663(2) 0.0640(6) Uani 1 1 d .
H21 H 0.2928 -0.3672 0.3133 0.077 Uiso 1 1 calc R
C22 C 0.3881(2) -0.41583(9) 0.4703(2) 0.0517(5) Uani 1 1 d .
H22 H 0.4851 -0.4320 0.4887 0.062 Uiso 1 1 calc R
C23 C 0.3602(2) -0.43041(10) 0.5481(2) 0.0552(5) Uani 1 1 d .
H23 H 0.4378 -0.4570 0.6197 0.066 Uiso 1 1 calc R
C24 C 0.2166(2) -0.40573(10) 0.52100(18) 0.0486(5) Uani 1 1 d .
H24 H 0.2004 -0.4160 0.5758 0.058 Uiso 1 1 calc R
C25 C 0.0362(2) -0.36282(8) 0.63398(17) 0.0399(4) Uani 1 1 d .
C26 C 0.0370(3) -0.43126(9) 0.6591(2) 0.0576(5) Uani 1 1 d .
H26 H -0.0437 -0.4603 0.5931 0.069 Uiso 1 1 calc R
C27 C 0.1557(3) -0.45634(11) 0.7804(2) 0.0739(7) Uani 1 1 d .
H27 H 0.1552 -0.5022 0.7952 0.089 Uiso 1 1 calc R
C28 C 0.2741(3) -0.41454(12) 0.8789(2) 0.0756(7) Uani 1 1 d .
H28 H 0.3556 -0.4318 0.9605 0.091 Uiso 1 1 calc R
C29 C 0.2715(3) -0.34739(12) 0.8565(2) 0.0726(7) Uani 1 1 d .
H29 H 0.3498 -0.3184 0.9236 0.087 Uiso 1 1 calc R
C30 C 0.1550(3) -0.32194(10) 0.73642(18) 0.0545(5) Uani 1 1 d .
H30 H 0.1561 -0.2758 0.7235 0.065 Uiso 1 1 calc R
C31 C 0.0965(2) -0.22386(8) 0.52940(16) 0.0409(4) Uani 1 1 d .
H31 H 0.1870 -0.2385 0.5379 0.049 Uiso 1 1 calc R
B3 B -0.2080(2) -0.25906(10) 0.4651(2) 0.0414(5) Uani 1 1 d .
H3 H -0.1733 -0.2283 0.5425 0.050 Uiso 1 1 d R
B4 B -0.0978(2) -0.33685(9) 0.4936(2) 0.0376(5) Uani 1 1 d .
B5 B -0.0695(2) -0.33969(9) 0.38211(18) 0.0348(4) Uani 1 1 d .
B6 B -0.1615(2) -0.26359(9) 0.29062(18) 0.0367(5) Uani 1 1 d .
H6 H -0.0999 -0.2354 0.2675 0.044 Uiso 1 1 d R
B7 B -0.3831(3) -0.26331(10) 0.2031(2) 0.0458(5) Uani 1 1 d .
H7 H -0.4637 -0.2336 0.1169 0.055 Uiso 1 1 d R
B8 B -0.2761(3) -0.34005(10) 0.2276(2) 0.0434(5) Uani 1 1 d .
H8 H -0.2912 -0.3651 0.1494 0.052 Uiso 1 1 d R
B9 B -0.2383(2) -0.38504(10) 0.3520(2) 0.0434(5) Uani 1 1 d .
H9 H -0.2327 -0.4411 0.3566 0.052 Uiso 1 1 d R
B10 B -0.3224(3) -0.33561(11) 0.4034(2) 0.0506(6) Uani 1 1 d .
H10 H -0.3698 -0.3563 0.4457 0.061 Uiso 1 1 d R
B11 B -0.4119(3) -0.26154(11) 0.3112(2) 0.0510(6) Uani 1 1 d .
H11 H -0.5103 -0.2318 0.2915 0.061 Uiso 1 1 d R
B12 B -0.4299(3) -0.33923(11) 0.2418(2) 0.0527(6) Uani 1 1 d .
H12 H -0.5539 -0.3610 0.1701 0.063 Uiso 1 1 d R

loop_
_atom_site_aniso_label
_atom_site_aniso_U_11
_atom_site_aniso_U_22
_atom_site_aniso_U_33
_atom_site_aniso_U_23
_atom_site_aniso_U_13
_atom_site_aniso_U_12
O1 0.0586(9) 0.0478(8) 0.0696(10) -0.0236(7) 0.0397(8) -0.0169(7)
C1 0.0313(9) 0.0310(9) 0.0394(9) -0.0022(7) 0.0258(8) -0.0004(7)
C2 0.0336(9) 0.0353(9) 0.0440(10) -0.0027(8) 0.0258(9) 0.0033(7)
C13 0.0441(11) 0.0371(10) 0.0468(11) -0.0012(9) 0.0268(10) 0.0077(8)
C14 0.1139(19) 0.0482(12) 0.0810(16) 0.0048(12) 0.0749(16) 0.0217(13)
C15 0.143(3) 0.0549(15) 0.094(2) -0.0065(14) 0.083(2) 0.0261(16)
C16 0.0879(18) 0.0344(12) 0.095(2) -0.0111(13) 0.0431(17) 0.0035(12)
C17 0.0623(14) 0.0388(12) 0.116(2) 0.0039(13) 0.0526(15) 0.0003(10)
C18 0.0549(12) 0.0378(10) 0.0852(15) 0.0045(11) 0.0486(12) 0.0069(9)
C19 0.0386(9) 0.0292(8) 0.0398(10) -0.0025(8) 0.0291(9) -0.0009(7)
C20 0.0605(13) 0.0625(12) 0.0611(13) 0.0216(10) 0.0482(12) 0.0225(10)
C21 0.0731(15) 0.0766(15) 0.0812(16) 0.0266(13) 0.0678(14) 0.0273(12)
C22 0.0492(11) 0.0477(11) 0.0755(14) 0.0039(10) 0.0490(12) 0.0079(9)
C23 0.0467(12) 0.0612(13) 0.0606(13) 0.0184(11) 0.0373(11) 0.0182(10)
C24 0.0479(11) 0.0578(12) 0.0522(12) 0.0105(10) 0.0386(10) 0.0113(9)
C25 0.0478(11) 0.0381(9) 0.0507(11) 0.0017(9) 0.0400(10) 0.0001(8)
C26 0.0799(15) 0.0445(11) 0.0642(14) 0.0004(10) 0.0550(13) -0.0065(10)
C27 0.114(2) 0.0489(13) 0.0790(17) 0.0173(13) 0.0728(17) 0.0061(13)
C28 0.0941(19) 0.0739(16) 0.0590(15) 0.0198(13) 0.0516(15) 0.0088(14)
C29 0.0879(18) 0.0719(15) 0.0485(14) 0.0023(12) 0.0420(14) -0.0094(13)
C30 0.0704(14) 0.0459(11) 0.0486(13) 0.0014(10) 0.0407(12) -0.0049(10)
C31 0.0363(10) 0.0401(10) 0.0479(11) -0.0041(9) 0.0290(9) -0.0058(8)
B3 0.0382(11) 0.0445(11) 0.0521(13) -0.0047(10) 0.0347(11) 0.0006(9)
B4 0.0406(11) 0.0326(10) 0.0533(13) -0.0037(9) 0.0372(11) -0.0047(8)
B5 0.0361(11) 0.0295(10) 0.0410(11) -0.0029(9) 0.0268(10) -0.0019(8)
B6 0.0375(11) 0.0364(10) 0.0393(11) -0.0017(9) 0.0272(10) 0.0021(8)
B7 0.0332(11) 0.0442(12) 0.0440(12) -0.0029(10) 0.0196(10) 0.0035(9)
B8 0.0390(12) 0.0394(11) 0.0449(13) -0.0092(10) 0.0255(11) -0.0022(9)
B9 0.0416(12) 0.0365(11) 0.0564(14) -0.0080(10) 0.0348(11) -0.0089(9)
B10 0.0451(13) 0.0499(13) 0.0737(17) -0.0050(12) 0.0469(13) -0.0068(10)
B11 0.0330(11) 0.0545(13) 0.0671(15) -0.0066(12) 0.0344(12) 0.0009(10)
B12 0.0352(12) 0.0492(13) 0.0625(16) -0.0126(12) 0.0284(12) -0.0092(10)

loop_
_atom_type_symbol
_atom_type_description
_atom_type_scat_dispersion_real
_atom_type_scat_dispersion_imag
_atom_type_scat_source
C C 0.0033 0.0016 'International Tables Vol C Tables 4.2.6.8 and 6.1.1.4'
H H 0.0000 0.0000 'International Tables Vol C Tables 4.2.6.8 and 6.1.1.4'
B B 0.0013 0.0007 'International Tables Vol C Tables 4.2.6.8 and 6.1.1.4'
O O 0.0106 0.0060 'International Tables Vol C Tables 4.2.6.8 and 6.1.1.4'

loop_
_geom_angle_atom_site_label_1
_geom_angle_atom_site_label_2
_geom_angle_atom_site_label_3
_geom_angle
C31 C1 B6 113.11(13)
C31 C1 C2 116.04(12)
B6 C1 C2 61.58(10)
C31 C1 B4 123.57(14)
B6 C1 B4 115.07(13)
C2 C1 B4 111.66(12)
C31 C1 B3 119.77(14)
B6 C1 B3 113.04(13)
C2 C1 B3 60.00(10)
B4 C1 B3 63.30(11)
C31 C1 B5 119.18(13)
B6 C1 B5 62.86(10)
C2 C1 B5 112.31(12)
B4 C1 B5 63.54(11)
B3 C1 B5 115.29(12)
C13 C2 B7 122.98(14)
C13 C2 B11 122.00(14)
B7 C2 B11 62.89(12)
C13 C2 C1 118.87(13)
B7 C2 C1 108.40(12)
B11 C2 C1 109.05(13)
C13 C2 B3 116.78(14)
B7 C2 B3 113.41(14)
B11 C2 B3 62.35(12)
C1 C2 B3 60.12(10)
C13 C2 B6 118.92(14)
B7 C2 B6 61.87(11)
B11 C2 B6 112.71(13)
C1 C2 B6 58.98(10)
B3 C2 B6 110.93(13)
C18 C13 C14 118.90(18)
C18 C13 C2 122.65(16)
C14 C13 C2 118.43(18)
C15 C14 C13 119.5(2)
C15 C14 H14 120.2
C13 C14 H14 120.2
C16 C15 C14 121.1(2)
C16 C15 H15 119.4
C14 C15 H15 119.4
C17 C16 C15 119.7(2)
C17 C16 H16 120.1
C15 C16 H16 120.1
C16 C17 C18 120.2(2)
C16 C17 H17 119.9
C18 C17 H17 119.9
C13 C18 C17 120.5(2)
C13 C18 H18 119.8
C17 C18 H18 119.8
C24 C19 C20 115.85(15)
C24 C19 B5 123.33(15)
C20 C19 B5 120.76(15)
C19 C20 C21 121.58(18)
C19 C20 H20 119.2
C21 C20 H20 119.2
C22 C21 C20 120.57(18)
C22 C21 H21 119.7
C20 C21 H21 119.7
C21 C22 C23 119.27(17)
C21 C22 H22 120.4
C23 C22 H22 120.4
C22 C23 C24 120.13(18)
C22 C23 H23 119.9
C24 C23 H23 119.9
C19 C24 C23 122.55(17)
C19 C24 H24 118.7
C23 C24 H24 118.7
C30 C25 C26 116.73(17)
C30 C25 B4 124.07(15)
C26 C25 B4 119.19(16)
C27 C26 C25 120.9(2)
C27 C26 H26 119.5
C25 C26 H26 119.5
C28 C27 C26 120.6(2)
C28 C27 H27 119.7
C26 C27 H27 119.7
C29 C28 C27 119.2(2)
C29 C28 H28 120.4
C27 C28 H28 120.4
C28 C29 C30 120.8(2)
C28 C29 H29 119.6
C30 C29 H29 119.6
C29 C30 C25 121.74(19)
C29 C30 H30 119.1
C25 C30 H30 119.1
O1 C31 C1 124.64(16)
O1 C31 H31 117.7
C1 C31 H31 117.7
C1 B3 C2 59.88(10)
C1 B3 B10 104.55(13)
C2 B3 B10 105.41(15)
C1 B3 B11 105.65(15)
C2 B3 B11 58.22(11)
B10 B3 B11 59.87(12)
C1 B3 B4 58.36(10)
C2 B3 B4 107.58(14)
B10 B3 B4 60.35(11)
B11 B3 B4 108.81(15)
C1 B3 H3 118.0
C2 B3 H3 118.4
B10 B3 H3 129.5
B11 B3 H3 125.1
B4 B3 H3 121.5
C25 B4 C1 122.00(14)
C25 B4 B9 128.62(14)
C1 B4 B9 103.18(14)
C25 B4 B10 123.05(15)
C1 B4 B10 103.18(13)
B9 B4 B10 59.94(12)
C25 B4 B3 117.25(15)
C1 B4 B3 58.34(10)
B9 B4 B3 106.23(14)
B10 B4 B3 58.60(11)
C25 B4 B5 124.76(14)
C1 B4 B5 58.44(10)
B9 B4 B5 59.28(11)
B10 B4 B5 107.23(14)
B3 B4 B5 107.11(13)
C19 B5 C1 120.15(13)
C19 B5 B9 129.94(14)
C1 B5 B9 102.95(12)
C19 B5 B8 124.91(15)
C1 B5 B8 103.25(13)
B9 B5 B8 59.91(12)
C19 B5 B6 117.21(13)
C1 B5 B6 58.01(10)
B9 B5 B6 106.33(13)
B8 B5 B6 59.06(11)
C19 B5 B4 123.53(15)
C1 B5 B4 58.02(9)
B9 B5 B4 59.40(11)
B8 B5 B4 107.27(13)
B6 B5 B4 106.60(12)
C1 B6 C2 59.44(10)
C1 B6 B8 104.99(14)
C2 B6 B8 105.26(13)
C1 B6 B7 105.31(14)
C2 B6 B7 57.53(10)
B8 B6 B7 60.59(11)
C1 B6 B5 59.13(10)
C2 B6 B5 107.63(13)
B8 B6 B5 60.20(11)
B7 B6 B5 109.27(14)
C1 B6 H6 117.0
C2 B6 H6 118.2
B8 B6 H6 130.2
B7 B6 H6 125.4
B5 B6 H6 121.2
C2 B7 B6 60.59(10)
C2 B7 B11 58.52(11)
B6 B7 B11 108.20(14)
C2 B7 B12 105.29(16)
B6 B7 B12 107.10(14)
B11 B7 B12 59.69(13)
C2 B7 B8 106.68(14)
B6 B7 B8 59.35(11)
B11 B7 B8 107.96(15)
B12 B7 B8 59.87(12)
C2 B7 H7 116.2
B6 B7 H7 117.4
B11 B7 H7 121.1
B12 B7 H7 129.6
B8 B7 H7 126.4
B6 B8 B7 60.06(11)
B6 B8 B12 107.80(14)
B7 B8 B12 60.05(12)
B6 B8 B9 107.70(14)
B7 B8 B9 107.81(16)
B12 B8 B9 59.65(13)
B6 B8 B5 60.74(11)
B7 B8 B5 109.29(14)
B12 B8 B5 108.46(16)
B9 B8 B5 59.97(11)
B6 B8 H8 118.0
B7 B8 H8 122.0
B12 B8 H8 126.1
B9 B8 H8 124.0
B5 B8 H8 117.7
B12 B9 B5 109.05(15)
B12 B9 B8 60.22(13)
B5 B9 B8 60.12(11)
B12 B9 B4 108.68(14)
B5 B9 B4 61.32(11)
B8 B9 B4 108.96(14)
B12 B9 B10 59.45(13)
B5 B9 B10 109.16(14)
B8 B9 B10 107.59(15)
B4 B9 B10 60.34(12)
B12 B9 H9 123.2
B5 B9 H9 119.0
B8 B9 H9 121.8
B4 B9 H9 119.7
B10 B9 H9 122.9
B11 B10 B3 60.25(13)
B11 B10 B12 60.25(13)
B3 B10 B12 108.16(16)
B11 B10 B9 108.24(16)
B3 B10 B9 107.97(13)
B12 B10 B9 59.82(12)
B11 B10 B4 109.68(14)
B3 B10 B4 61.05(11)
B12 B10 B4 108.47(15)
B9 B10 B4 59.72(11)
B11 B10 H10 120.5
B3 B10 H10 117.5
B12 B10 H10 125.3
B9 B10 H10 124.8
B4 B10 H10 118.8
C2 B11 B10 106.37(13)
C2 B11 B12 105.99(14)
B10 B11 B12 59.94(13)
C2 B11 B3 59.43(11)
B10 B11 B3 59.89(12)
B12 B11 B3 107.63(15)
C2 B11 B7 58.59(11)
B10 B11 B7 108.38(14)
B12 B11 B7 60.51(13)
B3 B11 B7 107.59(13)
C2 B11 H11 116.5
B10 B11 H11 126.9
B12 B11 H11 128.2
B3 B11 H11 118.6
B7 B11 H11 119.9
B11 B12 B10 59.82(13)
B11 B12 B9 108.63(15)
B10 B12 B9 60.73(13)
B11 B12 B7 59.80(12)
B10 B12 B7 107.73(15)
B9 B12 B7 108.23(14)
B11 B12 B8 108.22(15)
B10 B12 B8 108.54(16)
B9 B12 B8 60.13(12)
B7 B12 B8 60.08(12)
B11 B12 H12 119.0
B10 B12 H12 124.4
B9 B12 H12 125.6
B7 B12 H12 117.4
B8 B12 H12 121.1

loop_
_geom_bond_atom_site_label_1
_geom_bond_atom_site_label_2
_geom_bond_distance
O1 C31 1.1741(19)
C1 C31 1.503(2)
C1 B6 1.704(3)
C1 C2 1.712(2)
C1 B4 1.717(2)
C1 B3 1.716(2)
C1 B5 1.724(2)
C2 C13 1.505(2)
C2 B7 1.694(3)
C2 B11 1.692(3)
C2 B3 1.714(3)
C2 B6 1.749(2)
C13 C18 1.370(3)
C13 C14 1.391(3)
C14 C15 1.374(3)
C14 H14 0.9300
C15 C16 1.357(4)
C15 H15 0.9300
C16 C17 1.363(4)
C16 H16 0.9300
C17 C18 1.381(3)
C17 H17 0.9300
C18 H18 0.9300
C19 C24 1.370(2)
C19 C20 1.388(2)
C19 B5 1.576(2)
C20 C21 1.391(3)
C20 H20 0.9300
C21 C22 1.346(3)
C21 H21 0.9300
C22 C23 1.362(3)
C22 H22 0.9300
C23 C24 1.383(2)
C23 H23 0.9300
C24 H24 0.9300
C25 C30 1.377(2)
C25 C26 1.395(2)
C25 B4 1.571(3)
C26 C27 1.376(3)
C26 H26 0.9300
C27 C28 1.363(3)
C27 H27 0.9300
C28 C29 1.358(3)
C28 H28 0.9300
C29 C30 1.367(3)
C29 H29 0.9300
C30 H30 0.9300
C31 H31 0.9300
B3 B10 1.757(3)
B3 B11 1.763(3)
B3 B4 1.801(3)
B3 H3 1.0860
B4 B9 1.778(3)
B4 B10 1.789(3)
B4 B5 1.812(3)
B5 B9 1.775(3)
B5 B8 1.778(3)
B5 B6 1.788(3)
B6 B8 1.757(3)
B6 B7 1.770(3)
B6 H6 1.0655
B7 B11 1.766(3)
B7 B12 1.779(3)
B7 B8 1.779(3)
B7 H7 1.0833
B8 B12 1.776(3)
B8 B9 1.774(3)
B8 H8 1.1310
B9 B12 1.766(3)
B9 B10 1.782(3)
B9 H9 1.1071
B10 B11 1.757(3)
B10 B12 1.759(3)
B10 H10 1.0933
B11 B12 1.764(3)
B11 H11 1.0570
B12 H12 1.0726
